data_2022285
loop_
_publ_author_name
'Huang, Chao-Ran'
'Li, Peng-Fei'
'Luo, Xu-Zhong'

_publ_section_title
;
 A two-dimensional organic--inorganic lead iodide perovskite:
 poly[bis(3-fluorocyclobutylammonium) [di-\m-iodido-diiodidoplumbate(VI)]]
;
_journal_coeditor_code QF3046
_journal_issue 12
_journal_name_full 'Acta Crystallographica Section C'
_journal_page_first 1096
_journal_page_last 1099
_journal_paper_doi 10.1107/S2053229620015272
_journal_volume 76
_journal_year 2020
_chemical_formula_iupac '(C4 H9 F N)2 [Pb I4]'
_chemical_formula_moiety '2(C4 H9 F N +), I4 P4 2-'
_chemical_formula_sum 'C8 H18 F2 I4 N2 Pb'
_chemical_formula_weight 895.03
_chemical_name_common
;
Bis(3-fluorocyclobutylammonium) tetraiodidoplumbate(VI)
;
_chemical_name_systematic
;
Poly[bis(3-fluorocyclobutylammonium) [di-\m-iodido-diiodidoplumbate(VI)]]
;
_space_group_crystal_system monoclinic
_space_group_IT_number 14
_space_group_name_Hall '-P 2ybc'
_space_group_name_H-M_alt 'P 1 21/c 1'
_atom_sites_solution_hydrogens geom
_audit_creation_method SHELXL-2014/7
_cell_angle_alpha 90
_cell_angle_beta 107.996(4)
_cell_angle_gamma 90
_cell_formula_units_Z 2
_cell_length_a 13.6842(5)
_cell_length_b 8.5302(3)
_cell_length_c 8.9518(3)
_cell_measurement_reflns_used 6193
_cell_measurement_temperature 293(2)
_cell_measurement_theta_max 30.5340
_cell_measurement_theta_min 2.4560
_cell_volume 993.81(6)
_computing_cell_refinement
;
CrysAlis PRO (Rigaku OD, 2018)
;
_computing_data_collection
;
CrysAlis PRO (Rigaku OD, 2018)
;
_computing_data_reduction
;
CrysAlis PRO (Rigaku OD, 2018)
;
_computing_molecular_graphics
;
SHELXTL (Sheldrick, 2008)
;
_computing_publication_material
;
SHELXTL (Sheldrick, 2008)
;
_computing_structure_refinement
;
SHELXL2014 (Sheldrick, 2015)
;
_diffrn_ambient_temperature 293(2)
_diffrn_measured_fraction_theta_full 0.998
_diffrn_measured_fraction_theta_max 0.814
_diffrn_measurement_device_type 'XtaLAB Synergy R, DW system, HyPix'
_diffrn_measurement_method '\w scans'
_diffrn_radiation_type MoK\a
_diffrn_radiation_wavelength 0.71073
_diffrn_reflns_av_R_equivalents 0.0359
_diffrn_reflns_av_unetI/netI 0.0298
_diffrn_reflns_limit_h_max 17
_diffrn_reflns_limit_h_min -18
_diffrn_reflns_limit_k_max 12
_diffrn_reflns_limit_k_min -11
_diffrn_reflns_limit_l_max 10
_diffrn_reflns_limit_l_min -11
_diffrn_reflns_number 8813
_diffrn_reflns_theta_full 25.242
_diffrn_reflns_theta_max 30.809
_diffrn_reflns_theta_min 2.855
_diffrn_standards_decay_% 0
_diffrn_standards_interval_count 0
_diffrn_standards_interval_time 0
_diffrn_standards_number 6193
_exptl_absorpt_coefficient_mu 14.704
_exptl_absorpt_correction_T_max 0.119
_exptl_absorpt_correction_T_min 0.110
_exptl_absorpt_correction_type multi-scan
_exptl_absorpt_process_details
;
(CrysAlis PRO; Rigaku OD, 2018)
;
_exptl_crystal_colour yellow
_exptl_crystal_density_diffrn 2.991
_exptl_crystal_description block
_exptl_crystal_F_000 784
_exptl_crystal_size_max 0.160
_exptl_crystal_size_mid 0.160
_exptl_crystal_size_min 0.150
_refine_diff_density_max 1.405
_refine_diff_density_min -1.626
_refine_ls_extinction_method none
_refine_ls_goodness_of_fit_ref 1.001
_refine_ls_hydrogen_treatment constr
_refine_ls_matrix_type full
_refine_ls_number_parameters 79
_refine_ls_number_reflns 2537
_refine_ls_number_restraints 24
_refine_ls_restrained_S_all 1.012
_refine_ls_R_factor_all 0.0379
_refine_ls_R_factor_gt 0.0321
_refine_ls_shift/su_max 0.001
_refine_ls_shift/su_mean 0.000
_refine_ls_structure_factor_coef Fsqd
_refine_ls_weighting_details 'w=1/[\s^2^(Fo^2^)+(0.0435P)^2^+2.3818P] where P=(Fo^2^+2Fc^2^)/3'
_refine_ls_weighting_scheme calc
_refine_ls_wR_factor_gt 0.0794
_refine_ls_wR_factor_ref 0.0815
_reflns_number_gt 2191
_reflns_number_total 2537
_reflns_threshold_expression 'I > 2\s(I)'
_cod_data_source_file qf3046sup1.cif
_cod_data_source_block I
_cod_original_sg_symbol_H-M 'P 21/c'
_cod_database_code 2022285
_shelx_space_group_comment
;
The symmetry employed for this shelxl refinement is uniquely defined
by the following loop, which should always be used as a source of
symmetry information in preference to the above space-group names.
They are only intended as comments.
;
_shelx_estimated_absorpt_t_min 0.202
_shelx_estimated_absorpt_t_max 0.216

loop_
_space_group_symop_operation_xyz
'x, y, z'
'-x, y+1/2, -z+1/2'
'-x, -y, -z'
'x, -y-1/2, z-1/2'

loop_
_atom_site_type_symbol
_atom_site_label
_atom_site_fract_x
_atom_site_fract_y
_atom_site_fract_z
_atom_site_U_iso_or_equiv
_atom_site_adp_type
_atom_site_calc_flag
_atom_site_occupancy
_atom_site_disorder_assembly
_atom_site_disorder_group
Pb Pb1 0.0000 0.5000 0.0000 0.03910(10) Uani d 1 . .
I I1 0.04490(4) 0.30746(5) 0.32397(4) 0.05175(13) Uani d 1 . .
I I3 0.23936(4) 0.57359(6) 0.08670(5) 0.06083(15) Uani d 1 . .
N N1 0.2047(5) 0.5207(8) 0.6732(8) 0.0659(17) Uani d 1 . .
H H1A 0.1482 0.4862 0.6013 0.099 Uiso calc 1 . .
H H1B 0.1956 0.5189 0.7673 0.099 Uiso calc 1 . .
H H1C 0.2177 0.6184 0.6501 0.099 Uiso calc 1 . .
F F1 0.4838(6) 0.3014(11) 0.6462(13) 0.165(4) Uani d 1 . .
C C1 0.2927(7) 0.4184(11) 0.6745(11) 0.078(2) Uani d 1 . .
H H1D 0.2767 0.3069 0.6791 0.117 Uiso calc 1 . .
C C2 0.3934(9) 0.4616(16) 0.7896(12) 0.101(3) Uani d 1 . .
H H2A 0.4172 0.3880 0.8758 0.151 Uiso calc 1 . .
H H2B 0.3959 0.5683 0.8282 0.151 Uiso calc 1 . .
C C3 0.4441(10) 0.4411(17) 0.6632(15) 0.107(3) Uani d 1 . .
H H3A 0.4891 0.5288 0.6579 0.129 Uiso calc 1 . .
C C4 0.3406(9) 0.4540(17) 0.5475(13) 0.107(3) Uani d 1 . .
H H4A 0.3267 0.3752 0.4655 0.128 Uiso calc 1 . .
H H4B 0.3248 0.5581 0.5029 0.128 Uiso calc 1 . .

loop_
_atom_site_aniso_label
_atom_site_aniso_U_11
_atom_site_aniso_U_22
_atom_site_aniso_U_33
_atom_site_aniso_U_12
_atom_site_aniso_U_13
_atom_site_aniso_U_23
Pb1 0.0509(2) 0.03570(16) 0.03248(15) -0.00137(11) 0.01549(12) 0.00018(10)
I1 0.0702(3) 0.0445(2) 0.0418(2) 0.00003(18) 0.01929(18) 0.01497(15)
I3 0.0558(3) 0.0680(3) 0.0569(3) -0.0057(2) 0.0148(2) -0.0059(2)
N1 0.058(4) 0.074(4) 0.067(4) 0.005(3) 0.022(3) -0.010(3)
F1 0.096(5) 0.137(6) 0.248(9) 0.047(5) 0.035(5) -0.035(6)
C1 0.073(5) 0.078(5) 0.081(5) -0.001(4) 0.020(4) -0.005(4)
C2 0.078(7) 0.154(10) 0.073(6) -0.021(7) 0.026(5) -0.006(6)
C3 0.104(7) 0.110(7) 0.114(7) -0.005(6) 0.043(6) -0.017(6)
C4 0.102(7) 0.147(7) 0.081(5) 0.029(6) 0.042(5) 0.004(5)

loop_
_atom_type_symbol
_atom_type_description
_atom_type_scat_dispersion_real
_atom_type_scat_dispersion_imag
_atom_type_scat_source
C C 0.0033 0.0016 'International Tables Vol C Tables 4.2.6.8 and 6.1.1.4'
H H 0.0000 0.0000 'International Tables Vol C Tables 4.2.6.8 and 6.1.1.4'
N N 0.0061 0.0033 'International Tables Vol C Tables 4.2.6.8 and 6.1.1.4'
F F 0.0171 0.0103 'International Tables Vol C Tables 4.2.6.8 and 6.1.1.4'
I I -0.4742 1.8119 'International Tables Vol C Tables 4.2.6.8 and 6.1.1.4'
Pb Pb -3.3944 10.1111 'International Tables Vol C Tables 4.2.6.8 and 6.1.1.4'

loop_
_geom_angle_atom_site_label_1
_geom_angle_atom_site_label_2
_geom_angle_atom_site_label_3
_geom_angle_site_symmetry_1
_geom_angle_site_symmetry_3
_geom_angle
_geom_angle_publ_flag
I3 Pb1 I3 3_565 . 180.0 ?
I3 Pb1 I1 3_565 4_565 93.302(12) ?
I3 Pb1 I1 . 4_565 86.698(12) y
I3 Pb1 I1 3_565 2 86.698(12) ?
I3 Pb1 I1 . 2 93.302(12) ?
I1 Pb1 I1 4_565 2 180.000(16) ?
I3 Pb1 I1 3_565 . 90.838(12) ?
I3 Pb1 I1 . . 89.162(13) y
I1 Pb1 I1 4_565 . 90.753(5) ?
I1 Pb1 I1 2 . 89.247(5) y
I3 Pb1 I1 3_565 3_565 89.163(13) ?
I3 Pb1 I1 . 3_565 90.837(12) ?
I1 Pb1 I1 4_565 3_565 89.246(5) ?
I1 Pb1 I1 2 3_565 90.754(5) ?
I1 Pb1 I1 . 3_565 180.0 y
Pb1 I1 Pb1 2_545 . 147.634(15) y
C1 N1 H1A . . 109.5 ?
C1 N1 H1B . . 109.5 ?
H1A N1 H1B . . 109.5 ?
C1 N1 H1C . . 109.5 ?
H1A N1 H1C . . 109.5 ?
H1B N1 H1C . . 109.5 ?
N1 C1 C2 . . 115.8(9) ?
N1 C1 C4 . . 114.6(9) ?
C2 C1 C4 . . 86.9(8) ?
N1 C1 H1D . . 112.4 ?
C2 C1 H1D . . 112.4 ?
C4 C1 H1D . . 112.4 ?
C1 C2 C3 . . 89.7(8) ?
C1 C2 H2A . . 113.7 ?
C3 C2 H2A . . 113.7 ?
C1 C2 H2B . . 113.7 ?
C3 C2 H2B . . 113.7 ?
H2A C2 H2B . . 110.9 ?
F1 C3 C4 . . 108.8(11) ?
F1 C3 C2 . . 119.1(13) ?
C4 C3 C2 . . 87.3(9) ?
F1 C3 H3A . . 113.0 ?
C4 C3 H3A . . 113.0 ?
C2 C3 H3A . . 113.0 ?
C3 C4 C1 . . 90.2(9) ?
C3 C4 H4A . . 113.6 ?
C1 C4 H4A . . 113.6 ?
C3 C4 H4B . . 113.6 ?
C1 C4 H4B . . 113.6 ?
H4A C4 H4B . . 110.9 ?

loop_
_geom_bond_atom_site_label_1
_geom_bond_atom_site_label_2
_geom_bond_site_symmetry_2
_geom_bond_distance
_geom_bond_publ_flag
Pb1 I3 3_565 3.1865(5) ?
Pb1 I3 . 3.1865(5) y
Pb1 I1 4_565 3.2151(4) ?
Pb1 I1 2 3.2151(4) y
Pb1 I1 . 3.2225(3) y
Pb1 I1 3_565 3.2225(3) ?
I1 Pb1 2_545 3.2152(4) ?
N1 C1 . 1.483(11) ?
N1 H1A . 0.8900 ?
N1 H1B . 0.8900 ?
N1 H1C . 0.8900 ?
F1 C3 . 1.338(14) ?
C1 C2 . 1.489(14) ?
C1 C4 . 1.509(13) ?
C1 H1D . 0.9800 ?
C2 C3 . 1.509(16) ?
C2 H2A . 0.9700 ?
C2 H2B . 0.9700 ?
C3 C4 . 1.477(16) ?
C3 H3A . 0.9800 ?
C4 H4A . 0.9700 ?
C4 H4B . 0.9700 ?

loop_
_geom_hbond_atom_site_label_D
_geom_hbond_atom_site_label_H
_geom_hbond_atom_site_label_A
_geom_hbond_site_symmetry_A
_geom_hbond_distance_DH
_geom_hbond_distance_HA
_geom_hbond_distance_DA
_geom_hbond_angle_DHA
C2 H2B F1 2_656 0.97 2.55 3.308(13) 135.3
N1 H1A I1 . 0.89 2.88 3.693(7) 152.0
N1 H1B I3 1_556 0.89 2.77 3.612(7) 157.6
N1 H1C I3 4_576 0.89 2.72 3.609(7) 174.0

loop_
_geom_torsion_atom_site_label_1
_geom_torsion_atom_site_label_2
_geom_torsion_atom_site_label_3
_geom_torsion_atom_site_label_4
_geom_torsion_site_symmetry_1
_geom_torsion_site_symmetry_2
_geom_torsion_site_symmetry_3
_geom_torsion_site_symmetry_4
_geom_torsion
_geom_torsion_publ_flag
N1 C1 C2 C3 . . . . -133.9(10) ?
C4 C1 C2 C3 . . . . -18.0(10) ?
C1 C2 C3 F1 . . . . -91.7(13) ?
C1 C2 C3 C4 . . . . 18.4(10) ?
F1 C3 C4 C1 . . . . 101.7(11) ?
C2 C3 C4 C1 . . . . -18.1(10) ?
N1 C1 C4 C3 . . . . 135.4(9) ?
C2 C1 C4 C3 . . . . 18.4(10) ?

_cod_database_fobs_code 2022285
